data_7246642
loop_
_publ_author_name
'Mahmood, Khalid'
'Akhter, Zareen'
'Perveen, Fouzia'
Aisha,
'Bibi, Muneeba'
'Ismail, Hammad'
'Tabassum, Nida'
'Yousuf, Sammer'
'Ashraf, Ahmad Raza'
'Qayyum, Muhammad Abdul'

_publ_section_title
;
 Synthesis, DNA binding and biological evaluation of benzimidazole Schiff
 base ligands and their metal(ii) complexes
;
_journal_issue 18
_journal_name_full 'RSC Advances'
_journal_page_first 11982
_journal_page_last 11999
_journal_paper_doi 10.1039/D3RA00982C
_journal_volume 13
_journal_year 2023
_chemical_formula_sum 'C20 H15 Br Cl N3 O2'
_chemical_formula_weight 444.71
_space_group_crystal_system orthorhombic
_space_group_IT_number 19
_space_group_name_Hall 'P 2ac 2ab'
_space_group_name_H-M_alt 'P 21 21 21'
_atom_sites_solution_hydrogens mixed
_audit_creation_method SHELXL-2016/6
_audit_update_record
;
2020-11-30 deposited with the CCDC.	2023-03-27 downloaded from the CCDC.
;
_cell_angle_alpha 90
_cell_angle_beta 90
_cell_angle_gamma 90
_cell_formula_units_Z 8
_cell_length_a 8.3713(3)
_cell_length_b 14.0145(4)
_cell_length_c 31.3792(9)
_cell_measurement_reflns_used 8503
_cell_measurement_temperature 100(2)
_cell_measurement_theta_max 66.52
_cell_measurement_theta_min 3.45
_cell_volume 3681.4(2)
_computing_cell_refinement 'Bruker SAINT'
_computing_data_collection 'Bruker APEX2'
_computing_data_reduction 'Bruker SAINT'
_computing_molecular_graphics 'Bruker SHELXTL'
_computing_publication_material 'Bruker SHELXTL'
_computing_structure_refinement 'SHELXL-97 (Sheldrick, 1997)'
_computing_structure_solution 'SHELXS-97 (Sheldrick, 1990)'
_diffrn_ambient_temperature 100(2)
_diffrn_measured_fraction_theta_full 0.998
_diffrn_measured_fraction_theta_max 0.998
_diffrn_measurement_device_type 'Bruker APEX-II CCD'
_diffrn_measurement_method '\f and \w scans'
_diffrn_radiation_monochromator graphite
_diffrn_radiation_source 'fine-focus sealed tube'
_diffrn_radiation_type CuK\a
_diffrn_radiation_wavelength 1.54178
_diffrn_reflns_av_R_equivalents 0.0913
_diffrn_reflns_av_unetI/netI 0.0676
_diffrn_reflns_Laue_measured_fraction_full 0.998
_diffrn_reflns_Laue_measured_fraction_max 0.998
_diffrn_reflns_limit_h_max 9
_diffrn_reflns_limit_h_min -9
_diffrn_reflns_limit_k_max 16
_diffrn_reflns_limit_k_min -16
_diffrn_reflns_limit_l_max 37
_diffrn_reflns_limit_l_min -33
_diffrn_reflns_number 25443
_diffrn_reflns_point_group_measured_fraction_full 0.996
_diffrn_reflns_point_group_measured_fraction_max 0.996
_diffrn_reflns_theta_full 66.683
_diffrn_reflns_theta_max 66.683
_diffrn_reflns_theta_min 3.454
_exptl_absorpt_coefficient_mu 4.558
_exptl_absorpt_correction_T_max 0.914
_exptl_absorpt_correction_T_min 0.342
_exptl_absorpt_correction_type multi-scan
_exptl_crystal_colour orange
_exptl_crystal_density_diffrn 1.605
_exptl_crystal_description Plate
_exptl_crystal_F_000 1792
_exptl_crystal_size_max 0.300
_exptl_crystal_size_mid 0.090
_exptl_crystal_size_min 0.020
_exptl_transmission_factor_max 66.7
_exptl_transmission_factor_min 3.5
_refine_diff_density_max 0.335
_refine_diff_density_min -0.406
_refine_diff_density_rms 0.079
_refine_ls_abs_structure_details
;
 Flack x determined using 2070 quotients [(I+)-(I-)]/[(I+)+(I-)]
 (Parsons, Flack and Wagner, Acta Cryst. B69 (2013) 249-259).
;
_refine_ls_abs_structure_Flack 0.478(12)
_refine_ls_extinction_method none
_refine_ls_goodness_of_fit_ref 1.019
_refine_ls_hydrogen_treatment mixed
_refine_ls_matrix_type full
_refine_ls_number_parameters 511
_refine_ls_number_reflns 6474
_refine_ls_number_restraints 1
_refine_ls_restrained_S_all 1.019
_refine_ls_R_factor_all 0.0567
_refine_ls_R_factor_gt 0.0430
_refine_ls_shift/su_max 0.001
_refine_ls_shift/su_mean 0.000
_refine_ls_structure_factor_coef Fsqd
_refine_ls_weighting_details 'w=1/[\s^2^(Fo^2^)+(0.0320P)^2^+3.7391P] where P=(Fo^2^+2Fc^2^)/3'
_refine_ls_weighting_scheme calc
_refine_ls_wR_factor_gt 0.0840
_refine_ls_wR_factor_ref 0.0887
_reflns_Friedel_coverage 0.760
_reflns_Friedel_fraction_full 0.994
_reflns_Friedel_fraction_max 0.994
_reflns_number_gt 5543
_reflns_number_total 6474
_reflns_threshold_expression 'I > 2\s(I)'
_cod_data_source_file d3ra00982c2.cif
_cod_data_source_block r21bcr_0m_a
_cod_depositor_comments
;
The following automatic conversions were performed:

data item '_exptl_absorpt_correction_type' value 'Multi-scan' was
changed to 'multi-scan' in accordance with the
/home/data/users/saulius/crontab/automatic-downloads/rss-feeds/RSC/lib/dictionaries/cif_core.dic
dictionary named 'cif_core.dic' version 2.4.2 last updated on
2011-04-26.

Automatic conversion script
Id: cif_fix_values 8170 2020-07-09 18:12:32Z antanas 

2024-11-08
Z value and formula fixed to values more according to usual
chemical conventions.                 miguel
;
_cod_original_formula_sum 'C40 H30 Br2 Cl2 N6 O4'
_cod_original_formula_weight 889.42
_cod_original_formula_units_Z 4
_cod_database_code 7246642
_shelx_shelxl_version_number 2016/6
_shelx_space_group_comment
;
The symmetry employed for this shelxl refinement is uniquely defined
by the following loop, which should always be used as a source of
symmetry information in preference to the above space-group names.
They are only intended as comments.
;
_shelx_estimated_absorpt_t_min 0.342
_shelx_estimated_absorpt_t_max 0.914

loop_
_space_group_symop_operation_xyz
'x, y, z'
'-x+1/2, -y, z+1/2'
'-x, y+1/2, -z+1/2'
'x+1/2, -y+1/2, -z'

loop_
_atom_site_label
_atom_site_type_symbol
_atom_site_fract_x
_atom_site_fract_y
_atom_site_fract_z
_atom_site_U_iso_or_equiv
_atom_site_adp_type
_atom_site_occupancy
_atom_site_site_symmetry_order
_atom_site_calc_flag
_atom_site_refinement_flags_posn
_atom_site_refinement_flags_adp
_atom_site_refinement_flags_occupancy
_atom_site_disorder_assembly
_atom_site_disorder_group
Br1 Br 0.57839(10) 0.72314(5) 0.43051(2) 0.02187(18) Uani 1 1 d . . . . .
Br2 Br 1.15688(10) 0.31289(5) 0.45072(2) 0.0268(2) Uani 1 1 d . . . . .
Cl1 Cl 0.7157(2) 0.34145(12) 0.41401(6) 0.0285(5) Uani 1 1 d . . . . .
Cl2 Cl 1.0955(2) 0.69910(12) 0.41818(5) 0.0250(4) Uani 1 1 d . . . . .
O1W O 0.5627(6) 0.3202(4) 0.28050(16) 0.0226(11) Uani 1 1 d . . . . .
H1W H 0.514(10) 0.262(6) 0.276(3) 0.04(3) Uiso 1 1 d . . . . .
H2W H 0.517(9) 0.350(6) 0.302(2) 0.02(2) Uiso 1 1 d . . . . .
O1 O 0.4038(6) 0.6508(3) 0.50856(14) 0.0200(11) Uani 1 1 d . . . . .
H1B H 0.350(10) 0.620(6) 0.525(3) 0.04(3) Uiso 1 1 d . . . . .
O2W O 0.3792(7) 0.2364(4) 0.72465(18) 0.0270(13) Uani 1 1 d D . . . .
H3W H 0.297(10) 0.215(6) 0.718(3) 0.04(3) Uiso 1 1 d . . . . .
H4W H 0.439(10) 0.190(5) 0.736(3) 0.09(4) Uiso 1 1 d D . . . .
O2 O 0.9483(6) 0.3656(3) 0.52466(15) 0.0207(12) Uani 1 1 d . . . . .
H2A H 0.909(10) 0.382(6) 0.546(3) 0.04(3) Uiso 1 1 d . . . . .
N1 N -0.1009(7) 0.5024(4) 0.74216(15) 0.0150(13) Uani 1 1 d . . . . .
H1A H -0.083126 0.564262 0.740980 0.018 Uiso 1 1 calc R U . . .
N2 N -0.0902(7) 0.3483(4) 0.72494(16) 0.0169(12) Uani 1 1 d . . . . .
N3 N 0.3112(7) 0.5236(4) 0.56486(16) 0.0172(13) Uani 1 1 d . . . . .
N4 N 0.4246(7) 0.5820(4) 0.75211(16) 0.0148(12) Uani 1 1 d . . . . .
N5 N 0.3724(7) 0.4263(4) 0.74636(16) 0.0149(13) Uani 1 1 d . . . . .
H5A H 0.373894 0.367948 0.736054 0.018 Uiso 1 1 calc R U . . .
N6 N 0.7962(6) 0.4793(4) 0.57504(16) 0.0162(13) Uani 1 1 d . . . . .
C1 C -0.1914(9) 0.4562(5) 0.7723(2) 0.0181(16) Uani 1 1 d . . . . .
C2 C -0.2777(8) 0.4872(5) 0.8073(2) 0.0197(16) Uani 1 1 d . . . . .
H2 H -0.280763 0.552775 0.814988 0.024 Uiso 1 1 calc R U . . .
C3 C -0.3595(8) 0.4191(5) 0.8307(2) 0.0176(15) Uani 1 1 d . . . . .
H3 H -0.421746 0.438290 0.854547 0.021 Uiso 1 1 calc R U . . .
C4 C -0.3516(9) 0.3225(5) 0.81977(19) 0.0191(15) Uani 1 1 d . . . . .
H4 H -0.407295 0.277177 0.836674 0.023 Uiso 1 1 calc R U . . .
C5 C -0.2654(8) 0.2915(5) 0.78517(19) 0.0181(15) Uani 1 1 d . . . . .
H5 H -0.261388 0.225734 0.777889 0.022 Uiso 1 1 calc R U . . .
C6 C -0.1843(9) 0.3592(5) 0.7612(2) 0.0170(15) Uani 1 1 d . . . . .
C7 C -0.0436(8) 0.4361(5) 0.71443(19) 0.0156(15) Uani 1 1 d . . . . .
C8 C 0.0541(9) 0.4595(5) 0.6772(2) 0.0165(16) Uani 1 1 d . . . . .
C9 C 0.0822(9) 0.3885(5) 0.6465(2) 0.0196(16) Uani 1 1 d . . . . .
H9 H 0.042514 0.325885 0.651247 0.023 Uiso 1 1 calc R U . . .
C10 C 0.1656(10) 0.4076(5) 0.6100(2) 0.0221(16) Uani 1 1 d . . . . .
H10 H 0.181750 0.358457 0.589600 0.027 Uiso 1 1 calc R U . . .
C11 C 0.2271(9) 0.4985(5) 0.6024(2) 0.0173(16) Uani 1 1 d . . . . .
C12 C 0.1987(9) 0.5698(5) 0.6325(2) 0.0190(17) Uani 1 1 d . . . . .
H12 H 0.237818 0.632468 0.627686 0.023 Uiso 1 1 calc R U . . .
C13 C 0.1137(8) 0.5500(5) 0.6695(2) 0.0188(17) Uani 1 1 d . . . . .
H13 H 0.096235 0.599204 0.689733 0.023 Uiso 1 1 calc R U . . .
C14 C 0.3838(8) 0.4603(5) 0.5427(2) 0.0188(16) Uani 1 1 d . . . . .
H14 H 0.381950 0.395947 0.552180 0.023 Uiso 1 1 calc R U . . .
C15 C 0.4690(8) 0.4832(5) 0.5036(2) 0.0172(16) Uani 1 1 d . . . . .
C16 C 0.4752(9) 0.5781(5) 0.4882(2) 0.0173(16) Uani 1 1 d . . . . .
C17 C 0.5604(9) 0.5964(4) 0.4511(2) 0.0172(15) Uani 1 1 d . . . . .
C18 C 0.6363(8) 0.5241(4) 0.4287(2) 0.0180(15) Uani 1 1 d . . . . .
H18 H 0.695272 0.537977 0.403569 0.022 Uiso 1 1 calc R U . . .
C19 C 0.6246(8) 0.4313(5) 0.4436(2) 0.0183(17) Uani 1 1 d . . . . .
C20 C 0.5436(9) 0.4102(5) 0.4801(2) 0.0187(16) Uani 1 1 d . . . . .
H20 H 0.537677 0.346055 0.489779 0.022 Uiso 1 1 calc R U . . .
C21 C 0.3274(9) 0.5539(5) 0.7858(2) 0.0172(15) Uani 1 1 d . . . . .
C22 C 0.2639(9) 0.6073(5) 0.8197(2) 0.0222(17) Uani 1 1 d . . . . .
H22 H 0.287036 0.673243 0.822880 0.027 Uiso 1 1 calc R U . . .
C23 C 0.1657(10) 0.5594(6) 0.8483(2) 0.0256(18) Uani 1 1 d . . . . .
H23 H 0.120558 0.593561 0.871509 0.031 Uiso 1 1 calc R U . . .
C24 C 0.1316(9) 0.4614(6) 0.8437(2) 0.0268(19) Uani 1 1 d . . . . .
H24 H 0.062419 0.431422 0.863626 0.032 Uiso 1 1 calc R U . . .
C25 C 0.1959(8) 0.4084(5) 0.8112(2) 0.0212(17) Uani 1 1 d . . . . .
H25 H 0.174621 0.342086 0.808442 0.025 Uiso 1 1 calc R U . . .
C26 C 0.2936(8) 0.4564(5) 0.7825(2) 0.0162(16) Uani 1 1 d . . . . .
C27 C 0.4471(8) 0.5036(5) 0.72967(19) 0.0140(14) Uani 1 1 d . . . . .
C28 C 0.5404(8) 0.4991(5) 0.68991(19) 0.0153(15) Uani 1 1 d . . . . .
C29 C 0.5554(9) 0.4125(5) 0.6679(2) 0.0202(16) Uani 1 1 d . . . . .
H29 H 0.507173 0.356378 0.678938 0.024 Uiso 1 1 calc R U . . .
C30 C 0.6404(9) 0.4088(5) 0.6302(2) 0.0163(15) Uani 1 1 d . . . . .
H30 H 0.651548 0.349746 0.615659 0.020 Uiso 1 1 calc R U . . .
C31 C 0.7097(8) 0.4908(5) 0.61340(19) 0.0184(16) Uani 1 1 d . . . . .
C32 C 0.6980(8) 0.5767(5) 0.6360(2) 0.0175(16) Uani 1 1 d . . . . .
H32 H 0.748955 0.632558 0.625481 0.021 Uiso 1 1 calc R U . . .
C33 C 0.6122(8) 0.5801(5) 0.67361(19) 0.0147(15) Uani 1 1 d . . . . .
H33 H 0.602374 0.638830 0.688465 0.018 Uiso 1 1 calc R U . . .
C34 C 0.8256(8) 0.5484(5) 0.5500(2) 0.0172(14) Uani 1 1 d . . . . .
H34 H 0.783822 0.609807 0.556333 0.021 Uiso 1 1 calc R U . . .
C35 C 0.9228(9) 0.5352(4) 0.51166(19) 0.0159(14) Uani 1 1 d . . . . .
C36 C 0.9790(9) 0.4432(5) 0.5011(2) 0.0184(16) Uani 1 1 d . . . . .
C37 C 1.0716(9) 0.4343(4) 0.46430(19) 0.0160(15) Uani 1 1 d . . . . .
C38 C 1.1080(9) 0.5121(5) 0.43874(19) 0.0199(16) Uani 1 1 d . . . . .
H38 H 1.171797 0.504715 0.413921 0.024 Uiso 1 1 calc R U . . .
C39 C 1.0489(8) 0.6009(5) 0.4503(2) 0.0181(15) Uani 1 1 d . . . . .
C40 C 0.9562(8) 0.6135(5) 0.48587(19) 0.0166(16) Uani 1 1 d . . . . .
H40 H 0.915356 0.674826 0.492819 0.020 Uiso 1 1 calc R U . . .

loop_
_atom_site_aniso_label
_atom_site_aniso_U_11
_atom_site_aniso_U_22
_atom_site_aniso_U_33
_atom_site_aniso_U_23
_atom_site_aniso_U_13
_atom_site_aniso_U_12
Br1 0.0280(4) 0.0139(3) 0.0238(3) 0.0019(3) 0.0063(3) -0.0009(3)
Br2 0.0320(5) 0.0152(3) 0.0333(4) -0.0038(3) 0.0103(4) 0.0031(3)
Cl1 0.0321(12) 0.0187(9) 0.0345(9) -0.0073(7) 0.0055(8) 0.0066(8)
Cl2 0.0371(11) 0.0173(8) 0.0206(7) 0.0024(6) 0.0067(7) -0.0066(8)
O1W 0.023(3) 0.012(3) 0.033(3) -0.001(2) 0.006(2) -0.007(2)
O1 0.026(3) 0.013(2) 0.021(2) 0.0026(19) 0.008(2) -0.001(2)
O2W 0.020(4) 0.013(3) 0.048(3) 0.002(2) -0.007(3) -0.005(2)
O2 0.029(3) 0.012(2) 0.021(2) 0.003(2) 0.006(2) 0.001(2)
N1 0.022(4) 0.008(3) 0.016(3) 0.001(2) -0.001(2) 0.001(2)
N2 0.017(3) 0.013(3) 0.021(3) 0.000(2) -0.005(3) -0.001(3)
N3 0.019(4) 0.017(3) 0.016(3) 0.001(2) -0.006(2) 0.002(2)
N4 0.010(3) 0.016(3) 0.018(3) 0.005(2) 0.000(3) 0.001(3)
N5 0.015(4) 0.011(3) 0.018(3) 0.003(2) 0.001(2) 0.003(2)
N6 0.012(3) 0.020(3) 0.017(3) 0.002(2) 0.003(2) 0.001(2)
C1 0.020(5) 0.020(4) 0.014(3) 0.002(3) -0.006(3) 0.000(3)
C2 0.022(4) 0.014(4) 0.023(4) -0.003(3) -0.002(3) -0.002(3)
C3 0.010(4) 0.024(4) 0.019(3) 0.002(3) -0.004(3) 0.004(3)
C4 0.018(4) 0.018(4) 0.021(3) 0.008(3) -0.005(3) -0.005(3)
C5 0.018(4) 0.012(4) 0.024(3) 0.000(3) -0.006(3) -0.002(3)
C6 0.019(5) 0.013(3) 0.018(3) -0.002(3) -0.006(3) 0.000(3)
C7 0.017(4) 0.013(3) 0.017(3) 0.002(3) -0.008(3) 0.002(3)
C8 0.015(4) 0.012(3) 0.022(3) 0.004(3) -0.011(3) 0.004(3)
C9 0.024(5) 0.010(3) 0.025(3) 0.003(3) -0.007(3) 0.005(3)
C10 0.032(5) 0.012(3) 0.022(4) -0.002(3) -0.006(3) 0.004(3)
C11 0.015(4) 0.019(4) 0.017(3) 0.006(3) -0.008(3) 0.003(3)
C12 0.020(5) 0.014(4) 0.023(4) 0.001(3) -0.007(3) -0.005(3)
C13 0.021(5) 0.016(4) 0.019(3) -0.002(3) -0.008(3) 0.001(3)
C14 0.022(5) 0.014(3) 0.021(3) 0.000(3) -0.006(3) -0.004(3)
C15 0.017(4) 0.017(4) 0.018(3) 0.003(3) -0.009(3) -0.004(3)
C16 0.019(4) 0.018(4) 0.015(3) -0.006(3) -0.006(3) -0.001(3)
C17 0.024(4) 0.010(3) 0.018(3) 0.002(3) 0.001(3) 0.001(3)
C18 0.019(4) 0.021(4) 0.014(3) 0.000(3) 0.000(3) -0.004(3)
C19 0.016(5) 0.016(3) 0.024(4) -0.005(3) -0.002(3) 0.004(3)
C20 0.022(5) 0.010(3) 0.025(3) 0.004(3) -0.008(3) 0.003(3)
C21 0.013(4) 0.018(4) 0.021(3) 0.001(3) -0.003(3) 0.002(3)
C22 0.020(5) 0.026(4) 0.020(4) -0.002(3) -0.007(3) 0.007(3)
C23 0.018(4) 0.042(5) 0.017(3) -0.002(3) -0.005(3) 0.009(4)
C24 0.017(5) 0.046(5) 0.018(3) 0.008(3) 0.004(3) 0.001(4)
C25 0.013(5) 0.028(4) 0.022(4) 0.005(3) -0.002(3) -0.001(3)
C26 0.009(4) 0.023(4) 0.016(3) 0.005(3) -0.002(3) 0.005(3)
C27 0.010(4) 0.016(3) 0.016(3) -0.001(3) -0.006(3) -0.001(3)
C28 0.016(4) 0.018(4) 0.012(3) 0.002(3) -0.004(3) 0.001(3)
C29 0.018(4) 0.017(4) 0.025(3) 0.005(3) 0.001(3) -0.001(3)
C30 0.019(4) 0.009(3) 0.021(3) 0.000(3) 0.001(3) 0.000(3)
C31 0.016(4) 0.025(4) 0.015(3) 0.002(3) -0.003(3) 0.005(3)
C32 0.019(5) 0.014(4) 0.020(3) 0.002(3) -0.003(3) -0.003(3)
C33 0.012(4) 0.015(3) 0.017(3) 0.001(3) -0.002(3) 0.006(3)
C34 0.015(4) 0.018(3) 0.019(3) -0.005(3) -0.003(3) 0.002(3)
C35 0.015(4) 0.017(3) 0.016(3) -0.001(3) -0.006(3) -0.002(3)
C36 0.017(4) 0.022(4) 0.016(3) -0.003(3) -0.006(3) 0.002(3)
C37 0.018(4) 0.010(3) 0.020(3) -0.005(3) 0.000(3) 0.007(3)
C38 0.019(5) 0.023(4) 0.018(3) -0.003(3) 0.005(3) -0.008(3)
C39 0.015(4) 0.019(4) 0.020(3) 0.001(3) -0.006(3) -0.008(3)
C40 0.020(5) 0.013(3) 0.016(3) -0.003(3) -0.004(3) 0.003(3)

loop_
_atom_type_symbol
_atom_type_description
_atom_type_scat_dispersion_real
_atom_type_scat_dispersion_imag
_atom_type_scat_source
C C 0.0181 0.0091 'International Tables Vol C Tables 4.2.6.8 and 6.1.1.4'
H H 0.0000 0.0000 'International Tables Vol C Tables 4.2.6.8 and 6.1.1.4'
Br Br -0.6763 1.2805 'International Tables Vol C Tables 4.2.6.8 and 6.1.1.4'
Cl Cl 0.3639 0.7018 'International Tables Vol C Tables 4.2.6.8 and 6.1.1.4'
N N 0.0311 0.0180 'International Tables Vol C Tables 4.2.6.8 and 6.1.1.4'
O O 0.0492 0.0322 'International Tables Vol C Tables 4.2.6.8 and 6.1.1.4'

loop_
_geom_angle_atom_site_label_1
_geom_angle_atom_site_label_2
_geom_angle_atom_site_label_3
_geom_angle
_geom_angle_site_symmetry_1
_geom_angle_site_symmetry_3
_geom_angle_publ_flag
H1W O1W H2W 110(7) . . ?
C16 O1 H1B 99(6) . . ?
H3W O2W H4W 109(9) . . ?
C36 O2 H2A 109(6) . . ?
C7 N1 C1 108.2(6) . . ?
C7 N1 H1A 125.9 . . ?
C1 N1 H1A 125.9 . . ?
C7 N2 C6 105.5(5) . . ?
C14 N3 C11 121.0(6) . . ?
C27 N4 C21 104.7(5) . . ?
C27 N5 C26 107.1(5) . . ?
C27 N5 H5A 126.4 . . ?
C26 N5 H5A 126.4 . . ?
C34 N6 C31 122.6(6) . . ?
N1 C1 C2 133.3(7) . . ?
N1 C1 C6 105.2(6) . . ?
C2 C1 C6 121.6(6) . . ?
C1 C2 C3 117.5(6) . . ?
C1 C2 H2 121.3 . . ?
C3 C2 H2 121.3 . . ?
C2 C3 C4 120.9(6) . . ?
C2 C3 H3 119.6 . . ?
C4 C3 H3 119.6 . . ?
C5 C4 C3 121.7(6) . . ?
C5 C4 H4 119.2 . . ?
C3 C4 H4 119.2 . . ?
C4 C5 C6 117.9(6) . . ?
C4 C5 H5 121.0 . . ?
C6 C5 H5 121.0 . . ?
C5 C6 N2 130.1(6) . . ?
C5 C6 C1 120.4(6) . . ?
N2 C6 C1 109.5(6) . . ?
N2 C7 N1 111.7(6) . . ?
N2 C7 C8 124.7(6) . . ?
N1 C7 C8 123.7(6) . . ?
C13 C8 C9 117.9(6) . . ?
C13 C8 C7 123.2(6) . . ?
C9 C8 C7 118.8(6) . . ?
C10 C9 C8 121.4(6) . . ?
C10 C9 H9 119.3 . . ?
C8 C9 H9 119.3 . . ?
C9 C10 C11 120.7(6) . . ?
C9 C10 H10 119.7 . . ?
C11 C10 H10 119.7 . . ?
C12 C11 C10 118.4(6) . . ?
C12 C11 N3 118.1(6) . . ?
C10 C11 N3 123.5(6) . . ?
C13 C12 C11 120.7(6) . . ?
C13 C12 H12 119.7 . . ?
C11 C12 H12 119.7 . . ?
C8 C13 C12 121.0(6) . . ?
C8 C13 H13 119.5 . . ?
C12 C13 H13 119.5 . . ?
N3 C14 C15 122.6(6) . . ?
N3 C14 H14 118.7 . . ?
C15 C14 H14 118.7 . . ?
C20 C15 C16 119.2(6) . . ?
C20 C15 C14 119.9(6) . . ?
C16 C15 C14 120.8(6) . . ?
O1 C16 C17 119.2(6) . . ?
O1 C16 C15 122.2(6) . . ?
C17 C16 C15 118.5(6) . . ?
C18 C17 C16 121.7(6) . . ?
C18 C17 Br1 118.4(5) . . ?
C16 C17 Br1 119.9(5) . . ?
C19 C18 C17 118.8(6) . . ?
C19 C18 H18 120.6 . . ?
C17 C18 H18 120.6 . . ?
C20 C19 C18 121.5(6) . . ?
C20 C19 Cl1 120.6(5) . . ?
C18 C19 Cl1 117.9(5) . . ?
C19 C20 C15 120.2(6) . . ?
C19 C20 H20 119.9 . . ?
C15 C20 H20 119.9 . . ?
N4 C21 C26 109.8(6) . . ?
N4 C21 C22 130.2(7) . . ?
C26 C21 C22 120.0(7) . . ?
C23 C22 C21 117.1(7) . . ?
C23 C22 H22 121.4 . . ?
C21 C22 H22 121.4 . . ?
C22 C23 C24 121.6(7) . . ?
C22 C23 H23 119.2 . . ?
C24 C23 H23 119.2 . . ?
C25 C24 C23 121.6(7) . . ?
C25 C24 H24 119.2 . . ?
C23 C24 H24 119.2 . . ?
C24 C25 C26 116.7(7) . . ?
C24 C25 H25 121.6 . . ?
C26 C25 H25 121.6 . . ?
N5 C26 C25 131.8(7) . . ?
N5 C26 C21 105.3(6) . . ?
C25 C26 C21 122.9(6) . . ?
N4 C27 N5 113.2(6) . . ?
N4 C27 C28 124.3(6) . . ?
N5 C27 C28 122.5(6) . . ?
C33 C28 C29 119.3(6) . . ?
C33 C28 C27 120.6(6) . . ?
C29 C28 C27 120.1(6) . . ?
C30 C29 C28 120.1(6) . . ?
C30 C29 H29 120.0 . . ?
C28 C29 H29 120.0 . . ?
C29 C30 C31 120.6(6) . . ?
C29 C30 H30 119.7 . . ?
C31 C30 H30 119.7 . . ?
C30 C31 C32 119.3(6) . . ?
C30 C31 N6 116.3(6) . . ?
C32 C31 N6 124.3(6) . . ?
C33 C32 C31 119.8(6) . . ?
C33 C32 H32 120.1 . . ?
C31 C32 H32 120.1 . . ?
C28 C33 C32 120.9(6) . . ?
C28 C33 H33 119.5 . . ?
C32 C33 H33 119.5 . . ?
N6 C34 C35 121.3(6) . . ?
N6 C34 H34 119.4 . . ?
C35 C34 H34 119.4 . . ?
C40 C35 C36 121.1(6) . . ?
C40 C35 C34 119.3(6) . . ?
C36 C35 C34 119.6(6) . . ?
O2 C36 C37 119.4(6) . . ?
O2 C36 C35 123.1(6) . . ?
C37 C36 C35 117.4(6) . . ?
C38 C37 C36 122.0(6) . . ?
C38 C37 Br2 119.5(5) . . ?
C36 C37 Br2 118.4(5) . . ?
C39 C38 C37 118.4(6) . . ?
C39 C38 H38 120.8 . . ?
C37 C38 H38 120.8 . . ?
C40 C39 C38 122.0(6) . . ?
C40 C39 Cl2 119.6(5) . . ?
C38 C39 Cl2 118.4(5) . . ?
C39 C40 C35 119.0(6) . . ?
C39 C40 H40 120.5 . . ?
C35 C40 H40 120.5 . . ?

loop_
_geom_bond_atom_site_label_1
_geom_bond_atom_site_label_2
_geom_bond_distance
_geom_bond_site_symmetry_2
_geom_bond_publ_flag
Br1 C17 1.896(6) . ?
Br2 C37 1.894(6) . ?
Cl1 C19 1.741(6) . ?
Cl2 C39 1.750(7) . ?
O1W H1W 0.92(9) . ?
O1W H2W 0.87(8) . ?
O1 C16 1.343(8) . ?
O1 H1B 0.81(8) . ?
O2W H3W 0.78(8) . ?
O2W H4W 0.892(14) . ?
O2 C36 1.340(8) . ?
O2 H2A 0.79(8) . ?
N1 C7 1.361(8) . ?
N1 C1 1.375(8) . ?
N1 H1A 0.8800 . ?
N2 C7 1.333(8) . ?
N2 C6 1.392(8) . ?
N3 C14 1.280(8) . ?
N3 C11 1.417(8) . ?
N4 C27 1.319(8) . ?
N4 C21 1.391(9) . ?
N5 C27 1.355(8) . ?
N5 C26 1.378(8) . ?
N5 H5A 0.8800 . ?
N6 C34 1.270(8) . ?
N6 C31 1.413(8) . ?
C1 C2 1.385(9) . ?
C1 C6 1.404(9) . ?
C2 C3 1.385(9) . ?
C2 H2 0.9500 . ?
C3 C4 1.398(9) . ?
C3 H3 0.9500 . ?
C4 C5 1.374(9) . ?
C4 H4 0.9500 . ?
C5 C6 1.388(9) . ?
C5 H5 0.9500 . ?
C7 C8 1.463(9) . ?
C8 C13 1.384(9) . ?
C8 C9 1.404(9) . ?
C9 C10 1.369(10) . ?
C9 H9 0.9500 . ?
C10 C11 1.395(9) . ?
C10 H10 0.9500 . ?
C11 C12 1.395(9) . ?
C12 C13 1.388(9) . ?
C12 H12 0.9500 . ?
C13 H13 0.9500 . ?
C14 C15 1.456(9) . ?
C14 H14 0.9500 . ?
C15 C20 1.406(10) . ?
C15 C16 1.417(9) . ?
C16 C17 1.390(9) . ?
C17 C18 1.386(9) . ?
C18 C19 1.386(9) . ?
C18 H18 0.9500 . ?
C19 C20 1.365(9) . ?
C20 H20 0.9500 . ?
C21 C26 1.399(9) . ?
C21 C22 1.404(9) . ?
C22 C23 1.390(10) . ?
C22 H22 0.9500 . ?
C23 C24 1.410(11) . ?
C23 H23 0.9500 . ?
C24 C25 1.372(10) . ?
C24 H24 0.9500 . ?
C25 C26 1.391(9) . ?
C25 H25 0.9500 . ?
C27 C28 1.473(9) . ?
C28 C33 1.382(9) . ?
C28 C29 1.401(9) . ?
C29 C30 1.381(9) . ?
C29 H29 0.9500 . ?
C30 C31 1.391(9) . ?
C30 H30 0.9500 . ?
C31 C32 1.401(9) . ?
C32 C33 1.383(9) . ?
C32 H32 0.9500 . ?
C33 H33 0.9500 . ?
C34 C35 1.465(9) . ?
C34 H34 0.9500 . ?
C35 C40 1.392(9) . ?
C35 C36 1.412(9) . ?
C36 C37 1.395(9) . ?
C37 C38 1.387(9) . ?
C38 C39 1.387(9) . ?
C38 H38 0.9500 . ?
C39 C40 1.371(9) . ?
C40 H40 0.9500 . ?

loop_
_geom_torsion_atom_site_label_1
_geom_torsion_atom_site_label_2
_geom_torsion_atom_site_label_3
_geom_torsion_atom_site_label_4
_geom_torsion
_geom_torsion_site_symmetry_1
_geom_torsion_site_symmetry_2
_geom_torsion_site_symmetry_3
_geom_torsion_site_symmetry_4
_geom_torsion_publ_flag
C7 N1 C1 C2 -179.4(7) . . . . ?
C7 N1 C1 C6 0.2(7) . . . . ?
N1 C1 C2 C3 178.6(7) . . . . ?
C6 C1 C2 C3 -1.0(10) . . . . ?
C1 C2 C3 C4 1.4(10) . . . . ?
C2 C3 C4 C5 -1.1(11) . . . . ?
C3 C4 C5 C6 0.4(10) . . . . ?
C4 C5 C6 N2 -179.5(7) . . . . ?
C4 C5 C6 C1 -0.1(10) . . . . ?
C7 N2 C6 C5 178.9(7) . . . . ?
C7 N2 C6 C1 -0.5(8) . . . . ?
N1 C1 C6 C5 -179.3(6) . . . . ?
C2 C1 C6 C5 0.4(10) . . . . ?
N1 C1 C6 N2 0.2(7) . . . . ?
C2 C1 C6 N2 179.9(6) . . . . ?
C6 N2 C7 N1 0.7(8) . . . . ?
C6 N2 C7 C8 -177.9(6) . . . . ?
C1 N1 C7 N2 -0.6(8) . . . . ?
C1 N1 C7 C8 178.1(6) . . . . ?
N2 C7 C8 C13 -173.4(6) . . . . ?
N1 C7 C8 C13 8.1(10) . . . . ?
N2 C7 C8 C9 10.1(10) . . . . ?
N1 C7 C8 C9 -168.4(6) . . . . ?
C13 C8 C9 C10 -0.1(11) . . . . ?
C7 C8 C9 C10 176.6(7) . . . . ?
C8 C9 C10 C11 0.8(11) . . . . ?
C9 C10 C11 C12 -1.3(11) . . . . ?
C9 C10 C11 N3 -178.5(6) . . . . ?
C14 N3 C11 C12 158.2(7) . . . . ?
C14 N3 C11 C10 -24.6(10) . . . . ?
C10 C11 C12 C13 1.2(10) . . . . ?
N3 C11 C12 C13 178.5(6) . . . . ?
C9 C8 C13 C12 0.0(10) . . . . ?
C7 C8 C13 C12 -176.6(6) . . . . ?
C11 C12 C13 C8 -0.5(11) . . . . ?
C11 N3 C14 C15 178.9(6) . . . . ?
N3 C14 C15 C20 -178.6(7) . . . . ?
N3 C14 C15 C16 0.0(10) . . . . ?
C20 C15 C16 O1 178.6(6) . . . . ?
C14 C15 C16 O1 0.0(10) . . . . ?
C20 C15 C16 C17 -2.4(10) . . . . ?
C14 C15 C16 C17 178.9(6) . . . . ?
O1 C16 C17 C18 -179.9(6) . . . . ?
C15 C16 C17 C18 1.1(10) . . . . ?
O1 C16 C17 Br1 1.4(9) . . . . ?
C15 C16 C17 Br1 -177.7(5) . . . . ?
C16 C17 C18 C19 0.9(11) . . . . ?
Br1 C17 C18 C19 179.6(5) . . . . ?
C17 C18 C19 C20 -1.5(10) . . . . ?
C17 C18 C19 Cl1 178.0(6) . . . . ?
C18 C19 C20 C15 0.2(11) . . . . ?
Cl1 C19 C20 C15 -179.3(5) . . . . ?
C16 C15 C20 C19 1.7(10) . . . . ?
C14 C15 C20 C19 -179.6(6) . . . . ?
C27 N4 C21 C26 0.1(8) . . . . ?
C27 N4 C21 C22 -179.6(7) . . . . ?
N4 C21 C22 C23 178.3(7) . . . . ?
C26 C21 C22 C23 -1.4(10) . . . . ?
C21 C22 C23 C24 0.2(11) . . . . ?
C22 C23 C24 C25 1.1(12) . . . . ?
C23 C24 C25 C26 -1.3(11) . . . . ?
C27 N5 C26 C25 178.2(7) . . . . ?
C27 N5 C26 C21 -0.3(7) . . . . ?
C24 C25 C26 N5 -178.1(7) . . . . ?
C24 C25 C26 C21 0.1(10) . . . . ?
N4 C21 C26 N5 0.1(8) . . . . ?
C22 C21 C26 N5 179.8(6) . . . . ?
N4 C21 C26 C25 -178.5(6) . . . . ?
C22 C21 C26 C25 1.2(11) . . . . ?
C21 N4 C27 N5 -0.3(8) . . . . ?
C21 N4 C27 C28 178.3(6) . . . . ?
C26 N5 C27 N4 0.4(8) . . . . ?
C26 N5 C27 C28 -178.3(6) . . . . ?
N4 C27 C28 C33 0.2(10) . . . . ?
N5 C27 C28 C33 178.8(6) . . . . ?
N4 C27 C28 C29 -179.0(6) . . . . ?
N5 C27 C28 C29 -0.4(10) . . . . ?
C33 C28 C29 C30 -0.4(10) . . . . ?
C27 C28 C29 C30 178.8(6) . . . . ?
C28 C29 C30 C31 -0.9(11) . . . . ?
C29 C30 C31 C32 2.5(11) . . . . ?
C29 C30 C31 N6 179.1(6) . . . . ?
C34 N6 C31 C30 159.2(7) . . . . ?
C34 N6 C31 C32 -24.5(10) . . . . ?
C30 C31 C32 C33 -2.8(10) . . . . ?
N6 C31 C32 C33 -179.1(6) . . . . ?
C29 C28 C33 C32 0.1(10) . . . . ?
C27 C28 C33 C32 -179.1(6) . . . . ?
C31 C32 C33 C28 1.5(10) . . . . ?
C31 N6 C34 C35 176.7(6) . . . . ?
N6 C34 C35 C40 -178.0(7) . . . . ?
N6 C34 C35 C36 2.9(10) . . . . ?
C40 C35 C36 O2 -179.2(6) . . . . ?
C34 C35 C36 O2 -0.2(10) . . . . ?
C40 C35 C36 C37 1.2(10) . . . . ?
C34 C35 C36 C37 -179.8(6) . . . . ?
O2 C36 C37 C38 -179.7(6) . . . . ?
C35 C36 C37 C38 -0.1(10) . . . . ?
O2 C36 C37 Br2 -2.5(9) . . . . ?
C35 C36 C37 Br2 177.1(5) . . . . ?
C36 C37 C38 C39 -0.4(11) . . . . ?
Br2 C37 C38 C39 -177.6(5) . . . . ?
C37 C38 C39 C40 -0.2(11) . . . . ?
C37 C38 C39 Cl2 179.7(5) . . . . ?
C38 C39 C40 C35 1.2(10) . . . . ?
Cl2 C39 C40 C35 -178.6(5) . . . . ?
C36 C35 C40 C39 -1.8(11) . . . . ?
C34 C35 C40 C39 179.2(6) . . . . ?
